data_2231367
loop_
_publ_author_name
'Shan, Shang'
'Huang, Yan-Lan'
'Guo, Han-Qi'
'Li, Deng-Feng'
'Sun, Jian'

_publ_section_title
;
 Benzyl 3-[(<i>E</i>)-1-(pyrazin-2-yl)ethylidene]dithiocarbazate
;
_journal_coeditor_code XU5267
_journal_issue 8
_journal_name_full 'Acta Crystallographica Section E'
_journal_page_first o2105
_journal_paper_doi 10.1107/S1600536811028480
_journal_volume 67
_journal_year 2011
_chemical_formula_iupac 'C14 H14 N4 S2'
_chemical_formula_moiety 'C14 H14 N4 S2'
_chemical_formula_sum 'C14 H14 N4 S2'
_chemical_formula_weight 302.41
_chemical_name_systematic
;
Benzyl 3-[(<i>E</i>)-1-(pyrazin-2-yl)ethylidene]dithiocarbazate
;
_space_group_IT_number 2
_symmetry_cell_setting triclinic
_symmetry_space_group_name_Hall '-P 1'
_symmetry_space_group_name_H-M 'P -1'
_atom_sites_solution_hydrogens geom
_atom_sites_solution_primary direct
_atom_sites_solution_secondary difmap
_audit_creation_method SHELXL-97
_cell_angle_alpha 90.688(4)
_cell_angle_beta 100.178(6)
_cell_angle_gamma 111.006(6)
_cell_formula_units_Z 4
_cell_length_a 9.511(3)
_cell_length_b 9.786(3)
_cell_length_c 17.144(5)
_cell_measurement_reflns_used 5249
_cell_measurement_temperature 294(2)
_cell_measurement_theta_max 25.2
_cell_measurement_theta_min 3.3
_cell_volume 1461.2(8)
_computing_cell_refinement 'PROCESS-AUTO (Rigaku, 1998)'
_computing_data_collection 'PROCESS-AUTO (Rigaku, 1998)'
_computing_data_reduction 'CrystalStructure (Rigaku/MSC, 2002)'
_computing_molecular_graphics 'Ortep-3 for Windows (Farrugia, 1997)'
_computing_publication_material 'WinGX (Farrugia, 1999)'
_computing_structure_refinement 'SHELXL-97 (Sheldrick, 2008)'
_computing_structure_solution 'SIR-92 (Altomare <i>et al.</i>, 1993)'
_diffrn_ambient_temperature 294(2)
_diffrn_detector_area_resol_mean 10.0
_diffrn_measured_fraction_theta_full 0.996
_diffrn_measured_fraction_theta_max 0.996
_diffrn_measurement_device_type 'Rigaku R-AXIS RAPID IP'
_diffrn_measurement_method \w
_diffrn_radiation_monochromator graphite
_diffrn_radiation_source 'fine-focus sealed tube'
_diffrn_radiation_type MoK\a
_diffrn_radiation_wavelength 0.71073
_diffrn_reflns_av_R_equivalents 0.0271
_diffrn_reflns_av_sigmaI/netI 0.0523
_diffrn_reflns_limit_h_max 10
_diffrn_reflns_limit_h_min -11
_diffrn_reflns_limit_k_max 11
_diffrn_reflns_limit_k_min -10
_diffrn_reflns_limit_l_max 20
_diffrn_reflns_limit_l_min -17
_diffrn_reflns_number 9171
_diffrn_reflns_theta_full 25.20
_diffrn_reflns_theta_max 25.20
_diffrn_reflns_theta_min 3.35
_exptl_absorpt_coefficient_mu 0.359
_exptl_absorpt_correction_T_max 0.90
_exptl_absorpt_correction_T_min 0.88
_exptl_absorpt_correction_type multi-scan
_exptl_absorpt_process_details '(ABSCOR; Higashi, 1995)'
_exptl_crystal_colour yellow
_exptl_crystal_density_diffrn 1.375
_exptl_crystal_density_method 'not measured'
_exptl_crystal_description needle
_exptl_crystal_F_000 632
_exptl_crystal_size_max 0.45
_exptl_crystal_size_mid 0.23
_exptl_crystal_size_min 0.22
_refine_diff_density_max 0.213
_refine_diff_density_min -0.221
_refine_ls_extinction_coef 0.0051(7)
_refine_ls_extinction_expression Fc^*^=kFc[1+0.001xFc^2^\l^3^/sin(2\q)]^-1/4^
_refine_ls_extinction_method SHELXL
_refine_ls_goodness_of_fit_ref 0.944
_refine_ls_hydrogen_treatment constr
_refine_ls_matrix_type full
_refine_ls_number_parameters 364
_refine_ls_number_reflns 5249
_refine_ls_number_restraints 0
_refine_ls_restrained_S_all 0.944
_refine_ls_R_factor_all 0.0905
_refine_ls_R_factor_gt 0.0438
_refine_ls_shift/su_max 0.000
_refine_ls_shift/su_mean 0.000
_refine_ls_structure_factor_coef Fsqd
_refine_ls_weighting_details 'calc w=1/[\s^2^(Fo^2^)+(0.0442P)^2^] where P=(Fo^2^+2Fc^2^)/3'
_refine_ls_weighting_scheme calc
_refine_ls_wR_factor_gt 0.0944
_refine_ls_wR_factor_ref 0.1109
_reflns_number_gt 3005
_reflns_number_total 5249
_reflns_threshold_expression >2sigma(I)
_cod_data_source_file xu5267.cif
_cod_data_source_block I
_cod_database_code 2231367
_cod_database_fobs_code 2231367

loop_
_symmetry_equiv_pos_as_xyz
'x, y, z'
'-x, -y, -z'

loop_
_atom_site_type_symbol
_atom_site_label
_atom_site_fract_x
_atom_site_fract_y
_atom_site_fract_z
_atom_site_U_iso_or_equiv
_atom_site_adp_type
_atom_site_calc_flag
_atom_site_refinement_flags
_atom_site_occupancy
_atom_site_symmetry_multiplicity
S S1 0.37949(8) 0.30497(8) 0.39964(4) 0.0577(2) Uani d . 1 1
S S2 0.47351(8) 0.22593(7) 0.25099(4) 0.0478(2) Uani d . 1 1
S S3 0.36950(8) 0.79605(8) 0.39238(4) 0.0576(2) Uani d . 1 1
S S4 0.47142(8) 0.73081(7) 0.24347(4) 0.0475(2) Uani d . 1 1
N N1 0.9596(3) -0.0100(2) 0.37093(13) 0.0612(6) Uani d . 1 1
N N2 0.9043(3) 0.0108(3) 0.20740(14) 0.0678(7) Uani d . 1 1
N N3 0.6706(2) 0.1393(2) 0.35110(11) 0.0440(5) Uani d . 1 1
N N4 0.5883(2) 0.1903(2) 0.39383(12) 0.0462(5) Uani d . 1 1
H H4N 0.6029 0.1905 0.4448 0.055 Uiso calc R 1 1
N N5 0.9564(3) 0.4878(2) 0.37052(13) 0.0579(6) Uani d . 1 1
N N6 0.9118(3) 0.5081(3) 0.20683(14) 0.0700(7) Uani d . 1 1
N N7 0.6718(2) 0.6436(2) 0.34506(12) 0.0451(5) Uani d . 1 1
N N8 0.5870(2) 0.6937(2) 0.38655(12) 0.0475(5) Uani d . 1 1
H H8N 0.6022 0.6962 0.4376 0.057 Uiso calc R 1 1
C C1 0.8542(3) 0.0416(2) 0.33694(14) 0.0419(6) Uani d . 1 1
C C2 0.8283(3) 0.0504(3) 0.25545(16) 0.0575(7) Uani d . 1 1
H H2 0.7532 0.0862 0.2331 0.069 Uiso calc R 1 1
C C3 1.0097(3) -0.0394(3) 0.24298(18) 0.0623(8) Uani d . 1 1
H H3 1.0675 -0.0680 0.2124 0.075 Uiso calc R 1 1
C C4 1.0353(3) -0.0503(3) 0.32220(18) 0.0664(8) Uani d . 1 1
H H4 1.1094 -0.0878 0.3439 0.080 Uiso calc R 1 1
C C5 0.7692(3) 0.0897(2) 0.38862(14) 0.0421(6) Uani d . 1 1
C C6 0.8013(3) 0.0798(3) 0.47576(15) 0.0646(8) Uani d . 1 1
H H6A 0.8297 0.1752 0.5026 0.097 Uiso calc R 1 1
H H6B 0.8838 0.0445 0.4894 0.097 Uiso calc R 1 1
H H6C 0.7110 0.0132 0.4917 0.097 Uiso calc R 1 1
C C7 0.4838(3) 0.2402(2) 0.35357(14) 0.0420(6) Uani d . 1 1
C C8 0.3348(3) 0.3081(3) 0.21370(14) 0.0513(7) Uani d . 1 1
H H8A 0.2407 0.2609 0.2333 0.062 Uiso calc R 1 1
H H8B 0.3751 0.4118 0.2314 0.062 Uiso calc R 1 1
C C9 0.3036(3) 0.2880(2) 0.12422(15) 0.0443(6) Uani d . 1 1
C C10 0.1556(3) 0.2220(3) 0.08232(16) 0.0591(8) Uani d . 1 1
H H10 0.0749 0.1883 0.1095 0.071 Uiso calc R 1 1
C C11 0.1261(4) 0.2054(3) 0.00069(19) 0.0731(9) Uani d . 1 1
H H11 0.0254 0.1628 -0.0270 0.088 Uiso calc R 1 1
C C12 0.2447(4) 0.2513(3) -0.04033(18) 0.0697(9) Uani d . 1 1
H H12 0.2246 0.2382 -0.0956 0.084 Uiso calc R 1 1
C C13 0.3914(4) 0.3160(3) 0.00040(18) 0.0670(8) Uani d . 1 1
H H13 0.4720 0.3470 -0.0271 0.080 Uiso calc R 1 1
C C14 0.4215(3) 0.3359(3) 0.08218(17) 0.0590(8) Uani d . 1 1
H H14 0.5221 0.3819 0.1094 0.071 Uiso calc R 1 1
C C15 0.8569(3) 0.5450(2) 0.33416(14) 0.0401(6) Uani d . 1 1
C C16 0.8372(3) 0.5543(3) 0.25265(15) 0.0568(7) Uani d . 1 1
H H16 0.7676 0.5954 0.2289 0.068 Uiso calc R 1 1
C C17 1.0091(3) 0.4506(3) 0.24458(18) 0.0620(8) Uani d . 1 1
H H17 1.0642 0.4153 0.2153 0.074 Uiso calc R 1 1
C C18 1.0308(3) 0.4415(3) 0.32380(18) 0.0623(8) Uani d . 1 1
H H18 1.1013 0.4010 0.3470 0.075 Uiso calc R 1 1
C C19 0.7713(3) 0.5969(2) 0.38395(14) 0.0430(6) Uani d . 1 1
C C20 0.8037(3) 0.5919(3) 0.47198(15) 0.0620(8) Uani d . 1 1
H H20A 0.8294 0.6881 0.4972 0.093 Uiso calc R 1 1
H H20B 0.8882 0.5596 0.4869 0.093 Uiso calc R 1 1
H H20C 0.7145 0.5247 0.4884 0.093 Uiso calc R 1 1
C C21 0.4789(3) 0.7394(2) 0.34580(14) 0.0416(6) Uani d . 1 1
C C22 0.3174(3) 0.7955(3) 0.20720(14) 0.0487(7) Uani d . 1 1
H H22A 0.2249 0.7366 0.2254 0.058 Uiso calc R 1 1
H H22B 0.3457 0.8969 0.2271 0.058 Uiso calc R 1 1
C C23 0.2895(3) 0.7829(3) 0.11759(14) 0.0428(6) Uani d . 1 1
C C24 0.2221(3) 0.6467(3) 0.07488(16) 0.0533(7) Uani d . 1 1
H H24 0.1938 0.5621 0.1018 0.064 Uiso calc R 1 1
C C25 0.1965(3) 0.6353(3) -0.00675(17) 0.0605(8) Uani d . 1 1
H H25 0.1516 0.5432 -0.0347 0.073 Uiso calc R 1 1
C C26 0.2366(3) 0.7584(3) -0.04698(16) 0.0632(8) Uani d . 1 1
H H26 0.2194 0.7505 -0.1022 0.076 Uiso calc R 1 1
C C27 0.3021(4) 0.8932(3) -0.00586(17) 0.0677(8) Uani d . 1 1
H H27 0.3283 0.9775 -0.0331 0.081 Uiso calc R 1 1
C C28 0.3295(3) 0.9046(3) 0.07592(17) 0.0599(8) Uani d . 1 1
H H28 0.3761 0.9970 0.1034 0.072 Uiso calc R 1 1

loop_
_atom_site_aniso_label
_atom_site_aniso_U_11
_atom_site_aniso_U_22
_atom_site_aniso_U_33
_atom_site_aniso_U_12
_atom_site_aniso_U_13
_atom_site_aniso_U_23
S1 0.0636(5) 0.0886(5) 0.0419(4) 0.0505(4) 0.0153(4) 0.0049(4)
S2 0.0585(5) 0.0617(4) 0.0362(4) 0.0382(3) 0.0076(3) 0.0020(3)
S3 0.0596(5) 0.0915(5) 0.0420(4) 0.0499(4) 0.0142(3) 0.0052(4)
S4 0.0525(4) 0.0643(4) 0.0365(4) 0.0341(3) 0.0091(3) 0.0026(3)
N1 0.0642(16) 0.0921(16) 0.0485(14) 0.0546(14) 0.0094(12) 0.0079(12)
N2 0.0755(18) 0.1014(18) 0.0466(15) 0.0511(15) 0.0225(13) 0.0082(13)
N3 0.0461(13) 0.0598(12) 0.0379(12) 0.0323(11) 0.0103(10) 0.0047(10)
N4 0.0507(13) 0.0675(13) 0.0327(11) 0.0351(11) 0.0105(10) 0.0069(10)
N5 0.0585(15) 0.0868(15) 0.0464(14) 0.0465(13) 0.0135(12) 0.0071(12)
N6 0.0879(19) 0.0954(17) 0.0469(15) 0.0527(16) 0.0235(14) 0.0005(13)
N7 0.0465(13) 0.0607(12) 0.0394(12) 0.0327(11) 0.0092(10) 0.0033(10)
N8 0.0505(13) 0.0693(13) 0.0345(12) 0.0355(11) 0.0090(10) 0.0047(10)
C1 0.0427(15) 0.0487(13) 0.0382(15) 0.0213(12) 0.0080(12) 0.0037(11)
C2 0.065(2) 0.0804(18) 0.0451(17) 0.0451(16) 0.0155(15) 0.0124(14)
C3 0.062(2) 0.0807(19) 0.059(2) 0.0377(16) 0.0260(16) 0.0021(16)
C4 0.064(2) 0.095(2) 0.063(2) 0.0555(17) 0.0150(17) 0.0080(17)
C5 0.0412(15) 0.0532(14) 0.0360(14) 0.0225(12) 0.0064(12) 0.0055(11)
C6 0.069(2) 0.107(2) 0.0379(16) 0.0568(17) 0.0089(14) 0.0074(15)
C7 0.0450(15) 0.0468(13) 0.0385(14) 0.0217(12) 0.0088(12) 0.0036(11)
C8 0.0585(17) 0.0630(15) 0.0456(16) 0.0384(14) 0.0090(13) 0.0040(12)
C9 0.0510(17) 0.0437(14) 0.0449(16) 0.0264(12) 0.0065(13) 0.0077(12)
C10 0.0509(18) 0.0758(18) 0.0556(19) 0.0294(15) 0.0090(15) 0.0125(15)
C11 0.062(2) 0.088(2) 0.058(2) 0.0224(17) -0.0059(18) 0.0055(17)
C12 0.090(3) 0.077(2) 0.0420(18) 0.0338(18) 0.0051(18) 0.0095(15)
C13 0.069(2) 0.0793(19) 0.056(2) 0.0275(17) 0.0208(17) 0.0164(16)
C14 0.0530(18) 0.0644(17) 0.0540(19) 0.0167(14) 0.0058(15) 0.0106(14)
C15 0.0398(15) 0.0486(13) 0.0346(14) 0.0195(12) 0.0067(12) 0.0027(11)
C16 0.066(2) 0.0785(18) 0.0397(16) 0.0432(16) 0.0096(14) 0.0060(14)
C17 0.068(2) 0.0739(18) 0.062(2) 0.0402(16) 0.0272(16) 0.0011(15)
C18 0.063(2) 0.090(2) 0.0549(19) 0.0510(17) 0.0162(15) 0.0061(16)
C19 0.0440(16) 0.0530(14) 0.0381(15) 0.0243(12) 0.0092(12) 0.0046(11)
C20 0.0646(19) 0.101(2) 0.0391(16) 0.0539(17) 0.0077(14) 0.0021(14)
C21 0.0421(15) 0.0479(13) 0.0388(14) 0.0217(11) 0.0071(12) 0.0020(11)
C22 0.0529(17) 0.0579(15) 0.0446(16) 0.0318(13) 0.0081(13) 0.0048(12)
C23 0.0401(15) 0.0526(15) 0.0421(15) 0.0252(12) 0.0065(12) 0.0051(12)
C24 0.0583(18) 0.0520(16) 0.0512(18) 0.0229(13) 0.0085(14) 0.0069(13)
C25 0.0604(19) 0.0646(18) 0.0541(19) 0.0246(15) 0.0020(15) -0.0082(15)
C26 0.071(2) 0.086(2) 0.0405(17) 0.0403(17) 0.0041(15) 0.0041(16)
C27 0.085(2) 0.0684(19) 0.055(2) 0.0332(16) 0.0161(17) 0.0223(16)
C28 0.073(2) 0.0510(15) 0.0564(19) 0.0264(14) 0.0073(15) 0.0055(14)

loop_
_atom_type_symbol
_atom_type_description
_atom_type_scat_dispersion_real
_atom_type_scat_dispersion_imag
_atom_type_scat_source
C C 0.0033 0.0016 'International Tables Vol C Tables 4.2.6.8 and 6.1.1.4'
H H 0.0000 0.0000 'International Tables Vol C Tables 4.2.6.8 and 6.1.1.4'
N N 0.0061 0.0033 'International Tables Vol C Tables 4.2.6.8 and 6.1.1.4'
S S 0.1246 0.1234 'International Tables Vol C Tables 4.2.6.8 and 6.1.1.4'

loop_
_geom_angle_atom_site_label_1
_geom_angle_atom_site_label_2
_geom_angle_atom_site_label_3
_geom_angle
C7 S2 C8 102.79(11)
C21 S4 C22 102.13(11)
C1 N1 C4 116.0(2)
C2 N2 C3 115.1(3)
C5 N3 N4 118.6(2)
C7 N4 N3 117.9(2)
C7 N4 H4N 121.0
N3 N4 H4N 121.0
C18 N5 C15 115.9(2)
C16 N6 C17 115.0(3)
C19 N7 N8 118.4(2)
C21 N8 N7 118.8(2)
C21 N8 H8N 120.6
N7 N8 H8N 120.6
N1 C1 C2 119.9(2)
N1 C1 C5 118.0(2)
C2 C1 C5 122.1(2)
N2 C2 C1 123.7(3)
N2 C2 H2 118.1
C1 C2 H2 118.1
N2 C3 C4 122.0(3)
N2 C3 H3 119.0
C4 C3 H3 119.0
N1 C4 C3 123.2(3)
N1 C4 H4 118.4
C3 C4 H4 118.4
N3 C5 C1 113.9(2)
N3 C5 C6 125.6(2)
C1 C5 C6 120.5(2)
C5 C6 H6A 109.5
C5 C6 H6B 109.5
H6A C6 H6B 109.5
C5 C6 H6C 109.5
H6A C6 H6C 109.5
H6B C6 H6C 109.5
N4 C7 S1 121.67(19)
N4 C7 S2 112.47(18)
S1 C7 S2 125.85(14)
C9 C8 S2 107.72(16)
C9 C8 H8A 110.2
S2 C8 H8A 110.2
C9 C8 H8B 110.2
S2 C8 H8B 110.2
H8A C8 H8B 108.5
C10 C9 C14 118.4(2)
C10 C9 C8 120.3(3)
C14 C9 C8 121.3(2)
C11 C10 C9 120.6(3)
C11 C10 H10 119.7
C9 C10 H10 119.7
C10 C11 C12 120.4(3)
C10 C11 H11 119.8
C12 C11 H11 119.8
C13 C12 C11 119.6(3)
C13 C12 H12 120.2
C11 C12 H12 120.2
C12 C13 C14 120.3(3)
C12 C13 H13 119.8
C14 C13 H13 119.8
C13 C14 C9 120.7(3)
C13 C14 H14 119.7
C9 C14 H14 119.7
N5 C15 C16 120.0(2)
N5 C15 C19 117.5(2)
C16 C15 C19 122.4(2)
N6 C16 C15 123.6(3)
N6 C16 H16 118.2
C15 C16 H16 118.2
N6 C17 C18 122.3(3)
N6 C17 H17 118.8
C18 C17 H17 118.8
N5 C18 C17 123.2(3)
N5 C18 H18 118.4
C17 C18 H18 118.4
N7 C19 C15 114.5(2)
N7 C19 C20 125.4(2)
C15 C19 C20 120.1(2)
C19 C20 H20A 109.5
C19 C20 H20B 109.5
H20A C20 H20B 109.5
C19 C20 H20C 109.5
H20A C20 H20C 109.5
H20B C20 H20C 109.5
N8 C21 S3 120.95(19)
N8 C21 S4 113.05(18)
S3 C21 S4 126.01(14)
C23 C22 S4 108.01(16)
C23 C22 H22A 110.1
S4 C22 H22A 110.1
C23 C22 H22B 110.1
S4 C22 H22B 110.1
H22A C22 H22B 108.4
C28 C23 C24 117.9(2)
C28 C23 C22 121.3(2)
C24 C23 C22 120.8(2)
C25 C24 C23 120.8(2)
C25 C24 H24 119.6
C23 C24 H24 119.6
C26 C25 C24 120.2(2)
C26 C25 H25 119.9
C24 C25 H25 119.9
C25 C26 C27 119.7(3)
C25 C26 H26 120.1
C27 C26 H26 120.1
C26 C27 C28 120.1(3)
C26 C27 H27 120.0
C28 C27 H27 120.0
C23 C28 C27 121.3(2)
C23 C28 H28 119.3
C27 C28 H28 119.3

loop_
_geom_bond_atom_site_label_1
_geom_bond_atom_site_label_2
_geom_bond_distance
S1 C7 1.651(2)
S2 C7 1.745(2)
S2 C8 1.808(2)
S3 C21 1.650(2)
S4 C21 1.743(3)
S4 C22 1.813(2)
N1 C1 1.327(3)
N1 C4 1.335(3)
N2 C2 1.325(3)
N2 C3 1.327(3)
N3 C5 1.284(3)
N3 N4 1.368(3)
N4 C7 1.348(3)
N4 H4N 0.8600
N5 C18 1.330(3)
N5 C15 1.333(3)
N6 C16 1.321(3)
N6 C17 1.328(3)
N7 C19 1.282(3)
N7 N8 1.370(3)
N8 C21 1.352(3)
N8 H8N 0.8600
C1 C2 1.384(3)
C1 C5 1.475(3)
C2 H2 0.9300
C3 C4 1.349(4)
C3 H3 0.9300
C4 H4 0.9300
C5 C6 1.482(3)
C6 H6A 0.9600
C6 H6B 0.9600
C6 H6C 0.9600
C8 C9 1.507(3)
C8 H8A 0.9700
C8 H8B 0.9700
C9 C10 1.376(3)
C9 C14 1.383(4)
C10 C11 1.374(4)
C10 H10 0.9300
C11 C12 1.376(4)
C11 H11 0.9300
C12 C13 1.360(4)
C12 H12 0.9300
C13 C14 1.377(4)
C13 H13 0.9300
C14 H14 0.9300
C15 C16 1.385(3)
C15 C19 1.477(3)
C16 H16 0.9300
C17 C18 1.346(4)
C17 H17 0.9300
C18 H18 0.9300
C19 C20 1.491(3)
C20 H20A 0.9600
C20 H20B 0.9600
C20 H20C 0.9600
C22 C23 1.508(3)
C22 H22A 0.9700
C22 H22B 0.9700
C23 C28 1.366(3)
C23 C24 1.386(3)
C24 C25 1.374(4)
C24 H24 0.9300
C25 C26 1.362(4)
C25 H25 0.9300
C26 C27 1.363(3)
C26 H26 0.9300
C27 C28 1.376(4)
C27 H27 0.9300
C28 H28 0.9300

loop_
_geom_hbond_atom_site_label_D
_geom_hbond_atom_site_label_H
_geom_hbond_atom_site_label_A
_geom_hbond_site_symmetry_A
_geom_hbond_distance_DH
_geom_hbond_distance_HA
_geom_hbond_distance_DA
_geom_hbond_angle_DHA
N4 H4N S3 2_666 0.86 2.75 3.611(2) 175
N8 H8N S1 2_666 0.86 2.77 3.622(2) 174

loop_
_cod_related_entry_id
_cod_related_entry_database
_cod_related_entry_code
1 ChemSpider 30656895
